data_7107198
loop_
_publ_author_name
'Bo Jiang'
'Mian-Shuai Yi'
'Feng Shi'
'Shujiang Tu'
'Suresh Pindi'
'Patrick McDowell'
'Gguigen Li'

_publ_section_title
;
 A Multi-component Domino Reaction for the Direct Access to
 Polyfunctionalized indoles via Intermolecular Allylic sp3-C-H
 Esterification and Indolation
;
_journal_name_full Chem.Commun.
_journal_page_first 808
_journal_paper_doi 10.1039/c1cc15913e
_journal_volume 48
_journal_year 2012
_chemical_formula_sum 'C42 H34 N2 O2'
_chemical_formula_weight 598.71
_chemical_name_systematic
;
?
;
_space_group_IT_number 2
_symmetry_cell_setting triclinic
_symmetry_space_group_name_Hall '-P 1'
_symmetry_space_group_name_H-M 'P -1'
_atom_sites_solution_hydrogens geom
_atom_sites_solution_primary direct
_atom_sites_solution_secondary difmap
_audit_creation_method SHELXL-97
_cell_angle_alpha 106.600(2)
_cell_angle_beta 100.541(2)
_cell_angle_gamma 95.9650(10)
_cell_formula_units_Z 2
_cell_length_a 10.0878(13)
_cell_length_b 11.1881(13)
_cell_length_c 15.2089(16)
_cell_measurement_reflns_used 1423
_cell_measurement_temperature 298(2)
_cell_measurement_theta_max 28.085
_cell_measurement_theta_min 2.57
_cell_volume 1594.8(3)
_computing_cell_refinement 'Bruker SMART'
_computing_data_collection 'Bruker SMART'
_computing_data_reduction 'Bruker SHELXTL'
_computing_molecular_graphics 'Bruker SHELXTL'
_computing_publication_material 'Bruker SHELXTL'
_computing_structure_refinement 'SHELXL-97 (Sheldrick, 1997)'
_computing_structure_solution 'SHELXS-97 (Sheldrick, 1990)'
_diffrn_ambient_temperature 298(2)
_diffrn_measured_fraction_theta_full 0.982
_diffrn_measured_fraction_theta_max 0.982
_diffrn_measurement_device_type 'CCD area detector'
_diffrn_measurement_method 'phi and omega scans'
_diffrn_radiation_monochromator graphite
_diffrn_radiation_source 'fine-focus sealed tube'
_diffrn_radiation_type MoK\a
_diffrn_radiation_wavelength 0.71073
_diffrn_reflns_av_R_equivalents 0.1165
_diffrn_reflns_av_sigmaI/netI 0.1939
_diffrn_reflns_limit_h_max 11
_diffrn_reflns_limit_h_min -11
_diffrn_reflns_limit_k_max 12
_diffrn_reflns_limit_k_min -13
_diffrn_reflns_limit_l_max 18
_diffrn_reflns_limit_l_min -18
_diffrn_reflns_number 8283
_diffrn_reflns_theta_full 25.02
_diffrn_reflns_theta_max 25.02
_diffrn_reflns_theta_min 2.59
_exptl_absorpt_coefficient_mu 0.076
_exptl_absorpt_correction_T_max 0.9947
_exptl_absorpt_correction_T_min 0.9886
_exptl_absorpt_correction_type multi-scan
_exptl_absorpt_process_details sadabs
_exptl_crystal_colour colorless
_exptl_crystal_density_diffrn 1.247
_exptl_crystal_density_method 'not measured'
_exptl_crystal_description block
_exptl_crystal_F_000 632
_exptl_crystal_size_max 0.15
_exptl_crystal_size_mid 0.11
_exptl_crystal_size_min 0.07
_refine_diff_density_max 0.255
_refine_diff_density_min -0.295
_refine_diff_density_rms 0.064
_refine_ls_extinction_method none
_refine_ls_goodness_of_fit_ref 1.044
_refine_ls_hydrogen_treatment constr
_refine_ls_matrix_type full
_refine_ls_number_parameters 417
_refine_ls_number_reflns 5520
_refine_ls_number_restraints 0
_refine_ls_restrained_S_all 1.044
_refine_ls_R_factor_all 0.2184
_refine_ls_R_factor_gt 0.1000
_refine_ls_shift/su_max 0.001
_refine_ls_shift/su_mean 0.000
_refine_ls_structure_factor_coef Fsqd
_refine_ls_weighting_details 'calc w=1/[\s^2^(Fo^2^)+(0.0530P)^2^+0.0000P] where P=(Fo^2^+2Fc^2^)/3'
_refine_ls_weighting_scheme calc
_refine_ls_wR_factor_gt 0.1950
_refine_ls_wR_factor_ref 0.2288
_reflns_number_gt 2007
_reflns_number_total 5520
_reflns_threshold_expression >2sigma(I)
_cod_data_source_file c1cc15913e.txt
_cod_data_source_block 101109a
_cod_original_sg_symbol_H-M P-1
_cod_database_code 7107198

loop_
_symmetry_equiv_pos_as_xyz
'x, y, z'
'-x, -y, -z'

loop_
_atom_site_label
_atom_site_type_symbol
_atom_site_fract_x
_atom_site_fract_y
_atom_site_fract_z
_atom_site_U_iso_or_equiv
_atom_site_adp_type
_atom_site_occupancy
_atom_site_symmetry_multiplicity
_atom_site_calc_flag
_atom_site_refinement_flags
N1 N 0.3499(5) 1.2756(4) 0.8534(3) 0.0521(13) Uani 1 1 d .
N2 N 0.1915(5) 1.4132(5) 0.5767(3) 0.0533(13) Uani 1 1 d .
O1 O 0.4930(4) 1.3490(4) 0.6000(3) 0.0690(13) Uani 1 1 d .
H1 H 0.5275 1.3177 0.5558 0.103 Uiso 1 1 calc R
O2 O 0.4954(5) 1.7491(4) 0.5791(3) 0.0755(14) Uani 1 1 d .
C1 C 0.4774(6) 1.2669(6) 0.6481(4) 0.0517(16) Uani 1 1 d .
C2 C 0.5134(6) 1.1469(6) 0.6222(4) 0.0604(17) Uani 1 1 d .
H2 H 0.5503 1.1213 0.5694 0.072 Uiso 1 1 calc R
C3 C 0.4952(6) 1.0651(6) 0.6740(4) 0.0643(18) Uani 1 1 d .
H3 H 0.5181 0.9848 0.6547 0.077 Uiso 1 1 calc R
C4 C 0.4432(6) 1.1012(6) 0.7543(4) 0.0572(17) Uani 1 1 d .
H4 H 0.4315 1.0469 0.7895 0.069 Uiso 1 1 calc R
C5 C 0.4095(6) 1.2206(5) 0.7797(4) 0.0483(15) Uani 1 1 d .
C6 C 0.4197(6) 1.3040(5) 0.7271(4) 0.0485(15) Uani 1 1 d .
C7 C 0.3586(6) 1.4106(6) 0.7682(4) 0.0517(15) Uani 1 1 d .
C8 C 0.3208(6) 1.3912(6) 0.8457(4) 0.0536(16) Uani 1 1 d .
C9 C 0.2627(6) 1.4778(5) 0.9193(4) 0.0521(16) Uani 1 1 d .
C10 C 0.3243(6) 1.5053(6) 1.0147(4) 0.0581(17) Uani 1 1 d .
H10 H 0.3995 1.4686 1.0316 0.070 Uiso 1 1 calc R
C11 C 0.2761(7) 1.5848(6) 1.0833(4) 0.0673(19) Uani 1 1 d .
H11 H 0.3179 1.6018 1.1463 0.081 Uiso 1 1 calc R
C12 C 0.1652(8) 1.6395(6) 1.0583(5) 0.075(2) Uani 1 1 d .
H12 H 0.1320 1.6937 1.1049 0.090 Uiso 1 1 calc R
C13 C 0.1030(7) 1.6152(6) 0.9658(5) 0.074(2) Uani 1 1 d .
H13 H 0.0284 1.6528 0.9493 0.089 Uiso 1 1 calc R
C14 C 0.1527(7) 1.5335(6) 0.8966(4) 0.0652(18) Uani 1 1 d .
H14 H 0.1103 1.5165 0.8337 0.078 Uiso 1 1 calc R
C15 C 0.3204(7) 1.2142(5) 0.9192(4) 0.0504(15) Uani 1 1 d .
C16 C 0.4236(6) 1.1778(5) 0.9721(4) 0.0575(17) Uani 1 1 d .
H16 H 0.5136 1.1980 0.9681 0.069 Uiso 1 1 calc R
C17 C 0.3936(7) 1.1105(6) 1.0317(4) 0.0601(17) Uani 1 1 d .
H17 H 0.4647 1.0851 1.0665 0.072 Uiso 1 1 calc R
C18 C 0.2640(8) 1.0804(6) 1.0411(4) 0.0612(17) Uani 1 1 d .
C19 C 0.1621(7) 1.1227(6) 0.9899(4) 0.0657(18) Uani 1 1 d .
H19 H 0.0729 1.1062 0.9966 0.079 Uiso 1 1 calc R
C20 C 0.1879(7) 1.1887(6) 0.9287(4) 0.0623(17) Uani 1 1 d .
H20 H 0.1172 1.2155 0.8946 0.075 Uiso 1 1 calc R
C21 C 0.2327(7) 1.0025(6) 1.1027(5) 0.090(2) Uani 1 1 d .
H21A H 0.2078 0.9150 1.0656 0.135 Uiso 1 1 calc R
H21B H 0.1582 1.0298 1.1302 0.135 Uiso 1 1 calc R
H21C H 0.3119 1.0129 1.1517 0.135 Uiso 1 1 calc R
C22 C 0.4496(7) 1.6836(6) 0.6232(4) 0.0560(17) Uani 1 1 d .
C23 C 0.5004(7) 1.7201(5) 0.7277(4) 0.0625(18) Uani 1 1 d .
H23A H 0.4450 1.7776 0.7583 0.075 Uiso 1 1 calc R
H23B H 0.5938 1.7643 0.7448 0.075 Uiso 1 1 calc R
C24 C 0.4955(7) 1.6058(5) 0.7636(4) 0.0614(18) Uani 1 1 d .
H24A H 0.5584 1.5529 0.7380 0.074 Uiso 1 1 calc R
H24B H 0.5268 1.6351 0.8316 0.074 Uiso 1 1 calc R
C25 C 0.3546(6) 1.5263(5) 0.7380(4) 0.0532(16) Uani 1 1 d .
H25 H 0.2978 1.5776 0.7741 0.064 Uiso 1 1 calc R
C26 C 0.2937(6) 1.5060(6) 0.6343(4) 0.0511(16) Uani 1 1 d .
C27 C 0.3460(6) 1.5758(6) 0.5823(4) 0.0511(16) Uani 1 1 d .
C28 C 0.2687(7) 1.5174(6) 0.4874(4) 0.0614(18) Uani 1 1 d .
H28 H 0.2811 1.5432 0.4361 0.074 Uiso 1 1 calc R
C29 C 0.1764(7) 1.4207(6) 0.4839(4) 0.0547(17) Uani 1 1 d .
C30 C 0.0786(8) 1.3355(6) 0.4010(4) 0.0624(18) Uani 1 1 d .
C31 C -0.0495(8) 1.2788(6) 0.4020(4) 0.073(2) Uani 1 1 d .
H31 H -0.0774 1.2941 0.4586 0.087 Uiso 1 1 calc R
C32 C -0.1371(8) 1.1994(7) 0.3197(5) 0.093(2) Uani 1 1 d .
H32 H -0.2206 1.1580 0.3220 0.112 Uiso 1 1 calc R
C33 C -0.0999(10) 1.1821(8) 0.2347(6) 0.098(3) Uani 1 1 d .
H33 H -0.1594 1.1317 0.1791 0.118 Uiso 1 1 calc R
C34 C 0.0244(10) 1.2396(8) 0.2331(5) 0.090(2) Uani 1 1 d .
H34 H 0.0491 1.2278 0.1756 0.108 Uiso 1 1 calc R
C35 C 0.1153(7) 1.3150(6) 0.3141(5) 0.075(2) Uani 1 1 d .
H35 H 0.2005 1.3521 0.3110 0.090 Uiso 1 1 calc R
C36 C 0.1124(6) 1.3227(6) 0.6042(4) 0.0522(16) Uani 1 1 d .
C37 C 0.1346(6) 1.1998(6) 0.5830(4) 0.0602(17) Uani 1 1 d .
H37 H 0.2016 1.1751 0.5503 0.072 Uiso 1 1 calc R
C38 C 0.0581(7) 1.1126(6) 0.6100(5) 0.0686(19) Uani 1 1 d .
H38 H 0.0760 1.0303 0.5971 0.082 Uiso 1 1 calc R
C39 C -0.0454(7) 1.1466(7) 0.6562(5) 0.0661(19) Uani 1 1 d .
C40 C -0.0663(7) 1.2702(7) 0.6751(4) 0.0688(19) Uani 1 1 d .
H40 H -0.1345 1.2952 0.7066 0.083 Uiso 1 1 calc R
C41 C 0.0092(7) 1.3571(6) 0.6495(4) 0.0610(17) Uani 1 1 d .
H41 H -0.0087 1.4395 0.6625 0.073 Uiso 1 1 calc R
C42 C -0.1304(8) 1.0490(7) 0.6835(5) 0.101(3) Uani 1 1 d .
H42A H -0.0714 1.0126 0.7219 0.151 Uiso 1 1 calc R
H42B H -0.1807 0.9838 0.6277 0.151 Uiso 1 1 calc R
H42C H -0.1931 1.0888 0.7181 0.151 Uiso 1 1 calc R

loop_
_atom_site_aniso_label
_atom_site_aniso_U_11
_atom_site_aniso_U_22
_atom_site_aniso_U_33
_atom_site_aniso_U_23
_atom_site_aniso_U_13
_atom_site_aniso_U_12
N1 0.071(4) 0.061(3) 0.032(3) 0.028(3) 0.012(3) 0.010(3)
N2 0.074(4) 0.055(3) 0.033(3) 0.022(3) 0.007(3) 0.006(3)
O1 0.106(4) 0.072(3) 0.048(3) 0.033(2) 0.036(2) 0.024(3)
O2 0.122(4) 0.063(3) 0.048(3) 0.027(2) 0.030(3) -0.001(3)
C1 0.063(4) 0.060(4) 0.038(4) 0.023(3) 0.014(3) 0.008(3)
C2 0.073(5) 0.070(5) 0.041(4) 0.018(4) 0.019(3) 0.012(4)
C3 0.075(5) 0.068(4) 0.054(4) 0.020(4) 0.017(4) 0.020(4)
C4 0.082(5) 0.056(4) 0.042(4) 0.025(3) 0.020(3) 0.011(4)
C5 0.063(4) 0.053(4) 0.037(4) 0.026(3) 0.011(3) 0.011(3)
C6 0.059(4) 0.058(4) 0.032(3) 0.018(3) 0.012(3) 0.011(3)
C7 0.061(4) 0.065(4) 0.031(3) 0.018(3) 0.010(3) 0.010(3)
C8 0.068(4) 0.069(4) 0.030(4) 0.028(3) 0.007(3) 0.010(3)
C9 0.067(4) 0.064(4) 0.031(4) 0.024(3) 0.009(3) 0.013(3)
C10 0.073(5) 0.076(5) 0.031(4) 0.025(3) 0.011(3) 0.014(4)
C11 0.076(5) 0.086(5) 0.036(4) 0.016(4) 0.010(4) 0.010(4)
C12 0.094(6) 0.089(5) 0.044(4) 0.018(4) 0.024(4) 0.019(4)
C13 0.091(5) 0.086(5) 0.053(5) 0.024(4) 0.017(4) 0.036(4)
C14 0.084(5) 0.076(5) 0.038(4) 0.024(4) 0.006(3) 0.024(4)
C15 0.067(4) 0.060(4) 0.034(4) 0.025(3) 0.011(3) 0.020(3)
C16 0.070(4) 0.070(4) 0.040(4) 0.028(4) 0.012(3) 0.018(4)
C17 0.078(5) 0.073(5) 0.037(4) 0.030(4) 0.006(3) 0.024(4)
C18 0.082(5) 0.068(4) 0.039(4) 0.026(4) 0.011(4) 0.013(4)
C19 0.074(5) 0.075(5) 0.050(4) 0.030(4) 0.011(4) -0.002(4)
C20 0.071(5) 0.079(5) 0.043(4) 0.032(4) 0.003(3) 0.018(4)
C21 0.123(6) 0.099(6) 0.065(5) 0.053(5) 0.024(4) 0.005(5)
C22 0.086(5) 0.044(4) 0.042(4) 0.021(3) 0.012(4) 0.011(4)
C23 0.087(5) 0.054(4) 0.041(4) 0.018(3) 0.007(3) -0.005(3)
C24 0.084(5) 0.066(4) 0.033(4) 0.021(3) 0.003(3) 0.007(4)
C25 0.075(5) 0.059(4) 0.031(3) 0.023(3) 0.009(3) 0.010(4)
C26 0.071(5) 0.054(4) 0.032(4) 0.022(3) 0.008(3) 0.009(3)
C27 0.073(4) 0.051(4) 0.036(4) 0.025(3) 0.013(3) 0.010(3)
C28 0.086(5) 0.069(5) 0.033(4) 0.025(4) 0.008(3) 0.016(4)
C29 0.079(5) 0.057(4) 0.032(4) 0.020(3) 0.010(3) 0.014(4)
C30 0.083(5) 0.068(5) 0.035(4) 0.017(4) 0.007(4) 0.016(4)
C31 0.081(5) 0.083(5) 0.044(5) 0.010(4) 0.002(4) 0.021(4)
C32 0.090(6) 0.102(6) 0.061(6) 0.001(5) -0.007(5) 0.014(5)
C33 0.105(7) 0.112(7) 0.048(5) -0.002(5) -0.018(5) 0.029(6)
C34 0.115(7) 0.101(7) 0.044(5) 0.014(5) 0.000(5) 0.031(6)
C35 0.093(5) 0.086(5) 0.042(4) 0.015(4) 0.011(4) 0.018(4)
C36 0.069(5) 0.055(4) 0.037(4) 0.027(3) 0.006(3) 0.004(4)
C37 0.074(5) 0.062(5) 0.044(4) 0.020(4) 0.009(3) 0.006(4)
C38 0.083(5) 0.061(4) 0.060(5) 0.028(4) 0.002(4) 0.002(4)
C39 0.078(5) 0.067(5) 0.054(5) 0.033(4) 0.003(4) -0.006(4)
C40 0.079(5) 0.080(5) 0.055(4) 0.034(4) 0.018(4) 0.002(4)
C41 0.076(5) 0.065(4) 0.043(4) 0.022(4) 0.008(4) 0.012(4)
C42 0.110(7) 0.105(6) 0.095(6) 0.048(5) 0.028(5) -0.002(5)

loop_
_atom_type_symbol
_atom_type_description
_atom_type_scat_dispersion_real
_atom_type_scat_dispersion_imag
_atom_type_scat_source
C C 0.0033 0.0016 'International Tables Vol C Tables 4.2.6.8 and 6.1.1.4'
H H 0.0000 0.0000 'International Tables Vol C Tables 4.2.6.8 and 6.1.1.4'
N N 0.0061 0.0033 'International Tables Vol C Tables 4.2.6.8 and 6.1.1.4'
O O 0.0106 0.0060 'International Tables Vol C Tables 4.2.6.8 and 6.1.1.4'

loop_
_geom_angle_atom_site_label_1
_geom_angle_atom_site_label_2
_geom_angle_atom_site_label_3
_geom_angle
C8 N1 C5 107.9(4)
C8 N1 C15 129.1(5)
C5 N1 C15 122.9(5)
C26 N2 C29 108.5(5)
C26 N2 C36 126.0(5)
C29 N2 C36 125.5(5)
C1 O1 H1 109.5
O1 C1 C2 123.0(5)
O1 C1 C6 117.9(5)
C2 C1 C6 119.1(5)
C3 C2 C1 120.9(6)
C3 C2 H2 119.5
C1 C2 H2 119.5
C4 C3 C2 121.0(6)
C4 C3 H3 119.5
C2 C3 H3 119.5
C5 C4 C3 117.4(5)
C5 C4 H4 121.3
C3 C4 H4 121.3
C4 C5 N1 128.1(5)
C4 C5 C6 123.6(5)
N1 C5 C6 108.0(5)
C5 C6 C1 117.7(5)
C5 C6 C7 107.4(5)
C1 C6 C7 134.8(5)
C8 C7 C6 106.6(5)
C8 C7 C25 127.4(5)
C6 C7 C25 125.6(5)
C7 C8 N1 110.0(5)
C7 C8 C9 129.2(5)
N1 C8 C9 120.7(5)
C14 C9 C10 118.0(6)
C14 C9 C8 122.4(5)
C10 C9 C8 119.6(5)
C11 C10 C9 121.4(6)
C11 C10 H10 119.3
C9 C10 H10 119.3
C10 C11 C12 119.4(6)
C10 C11 H11 120.3
C12 C11 H11 120.3
C13 C12 C11 120.8(7)
C13 C12 H12 119.6
C11 C12 H12 119.6
C12 C13 C14 119.3(7)
C12 C13 H13 120.4
C14 C13 H13 120.4
C9 C14 C13 121.2(6)
C9 C14 H14 119.4
C13 C14 H14 119.4
C16 C15 C20 119.7(5)
C16 C15 N1 119.8(6)
C20 C15 N1 120.5(5)
C15 C16 C17 119.8(6)
C15 C16 H16 120.1
C17 C16 H16 120.1
C18 C17 C16 122.3(6)
C18 C17 H17 118.8
C16 C17 H17 118.8
C17 C18 C19 116.9(6)
C17 C18 C21 121.6(6)
C19 C18 C21 121.5(6)
C18 C19 C20 122.4(6)
C18 C19 H19 118.8
C20 C19 H19 118.8
C15 C20 C19 118.9(6)
C15 C20 H20 120.6
C19 C20 H20 120.6
C18 C21 H21A 109.5
C18 C21 H21B 109.5
H21A C21 H21B 109.5
C18 C21 H21C 109.5
H21A C21 H21C 109.5
H21B C21 H21C 109.5
O2 C22 C27 124.4(6)
O2 C22 C23 119.7(6)
C27 C22 C23 115.9(5)
C22 C23 C24 112.4(5)
C22 C23 H23A 109.1
C24 C23 H23A 109.1
C22 C23 H23B 109.1
C24 C23 H23B 109.1
H23A C23 H23B 107.9
C25 C24 C23 113.8(5)
C25 C24 H24A 108.8
C23 C24 H24A 108.8
C25 C24 H24B 108.8
C23 C24 H24B 108.8
H24A C24 H24B 107.7
C7 C25 C24 111.2(5)
C7 C25 C26 116.8(5)
C24 C25 C26 108.1(5)
C7 C25 H25 106.7
C24 C25 H25 106.7
C26 C25 H25 106.7
N2 C26 C27 109.4(5)
N2 C26 C25 126.9(5)
C27 C26 C25 123.5(6)
C26 C27 C22 123.1(6)
C26 C27 C28 105.1(6)
C22 C27 C28 131.8(5)
C29 C28 C27 109.9(5)
C29 C28 H28 125.1
C27 C28 H28 125.1
C28 C29 N2 107.2(5)
C28 C29 C30 127.5(6)
N2 C29 C30 125.3(6)
C31 C30 C35 118.1(6)
C31 C30 C29 124.6(6)
C35 C30 C29 117.2(7)
C30 C31 C32 121.0(7)
C30 C31 H31 119.5
C32 C31 H31 119.5
C33 C32 C31 119.9(8)
C33 C32 H32 120.1
C31 C32 H32 120.1
C34 C33 C32 119.2(8)
C34 C33 H33 120.4
C32 C33 H33 120.4
C33 C34 C35 122.0(8)
C33 C34 H34 119.0
C35 C34 H34 119.0
C34 C35 C30 119.7(7)
C34 C35 H35 120.2
C30 C35 H35 120.2
C37 C36 C41 119.3(6)
C37 C36 N2 120.6(6)
C41 C36 N2 120.0(6)
C36 C37 C38 120.3(6)
C36 C37 H37 119.8
C38 C37 H37 119.8
C37 C38 C39 120.7(6)
C37 C38 H38 119.6
C39 C38 H38 119.6
C40 C39 C38 117.4(6)
C40 C39 C42 122.6(7)
C38 C39 C42 120.0(7)
C41 C40 C39 122.4(7)
C41 C40 H40 118.8
C39 C40 H40 118.8
C40 C41 C36 119.8(6)
C40 C41 H41 120.1
C36 C41 H41 120.1
C39 C42 H42A 109.5
C39 C42 H42B 109.5
H42A C42 H42B 109.5
C39 C42 H42C 109.5
H42A C42 H42C 109.5
H42B C42 H42C 109.5

loop_
_geom_bond_atom_site_label_1
_geom_bond_atom_site_label_2
_geom_bond_distance
N1 C8 1.388(6)
N1 C5 1.389(6)
N1 C15 1.421(6)
N2 C26 1.355(7)
N2 C29 1.420(6)
N2 C36 1.426(7)
O1 C1 1.341(6)
O1 H1 0.8200
O2 C22 1.235(6)
C1 C2 1.394(7)
C1 C6 1.406(7)
C2 C3 1.387(7)
C2 H2 0.9300
C3 C4 1.387(7)
C3 H3 0.9300
C4 C5 1.377(7)
C4 H4 0.9300
C5 C6 1.398(7)
C6 C7 1.435(7)
C7 C8 1.370(7)
C7 C25 1.495(7)
C8 C9 1.508(7)
C9 C14 1.366(7)
C9 C10 1.400(7)
C10 C11 1.364(8)
C10 H10 0.9300
C11 C12 1.375(8)
C11 H11 0.9300
C12 C13 1.368(8)
C12 H12 0.9300
C13 C14 1.390(8)
C13 H13 0.9300
C14 H14 0.9300
C15 C16 1.366(7)
C15 C20 1.379(8)
C16 C17 1.387(7)
C16 H16 0.9300
C17 C18 1.359(8)
C17 H17 0.9300
C18 C19 1.381(8)
C18 C21 1.502(8)
C19 C20 1.386(7)
C19 H19 0.9300
C20 H20 0.9300
C21 H21A 0.9600
C21 H21B 0.9600
C21 H21C 0.9600
C22 C27 1.416(8)
C22 C23 1.498(8)
C23 C24 1.526(7)
C23 H23A 0.9700
C23 H23B 0.9700
C24 C25 1.517(8)
C24 H24A 0.9700
C24 H24B 0.9700
C25 C26 1.526(7)
C25 H25 0.9800
C26 C27 1.391(7)
C27 C28 1.435(8)
C28 C29 1.334(7)
C28 H28 0.9300
C29 C30 1.461(8)
C30 C31 1.383(8)
C30 C35 1.400(8)
C31 C32 1.391(9)
C31 H31 0.9300
C32 C33 1.377(10)
C32 H32 0.9300
C33 C34 1.357(10)
C33 H33 0.9300
C34 C35 1.380(9)
C34 H34 0.9300
C35 H35 0.9300
C36 C37 1.372(7)
C36 C41 1.378(8)
C37 C38 1.380(8)
C37 H37 0.9300
C38 C39 1.387(9)
C38 H38 0.9300
C39 C40 1.377(8)
C39 C42 1.514(8)
C40 C41 1.359(7)
C40 H40 0.9300
C41 H41 0.9300
C42 H42A 0.9600
C42 H42B 0.9600
C42 H42C 0.9600

loop_
_geom_torsion_atom_site_label_1
_geom_torsion_atom_site_label_2
_geom_torsion_atom_site_label_3
_geom_torsion_atom_site_label_4
_geom_torsion
O1 C1 C2 C3 -179.9(6)
C6 C1 C2 C3 -1.1(9)
C1 C2 C3 C4 -1.3(10)
C2 C3 C4 C5 0.6(9)
C3 C4 C5 N1 176.4(6)
C3 C4 C5 C6 2.7(9)
C8 N1 C5 C4 -173.4(6)
C15 N1 C5 C4 3.5(9)
C8 N1 C5 C6 1.1(6)
C15 N1 C5 C6 178.0(5)
C4 C5 C6 C1 -5.1(9)
N1 C5 C6 C1 -179.9(5)
C4 C5 C6 C7 172.3(6)
N1 C5 C6 C7 -2.5(6)
O1 C1 C6 C5 -177.0(5)
C2 C1 C6 C5 4.1(8)
O1 C1 C6 C7 6.5(10)
C2 C1 C6 C7 -172.3(6)
C5 C6 C7 C8 3.0(7)
C1 C6 C7 C8 179.7(6)
C5 C6 C7 C25 176.1(6)
C1 C6 C7 C25 -7.2(11)
C6 C7 C8 N1 -2.4(7)
C25 C7 C8 N1 -175.3(5)
C6 C7 C8 C9 174.5(6)
C25 C7 C8 C9 1.6(10)
C5 N1 C8 C7 0.8(7)
C15 N1 C8 C7 -175.8(6)
C5 N1 C8 C9 -176.4(5)
C15 N1 C8 C9 7.1(9)
C7 C8 C9 C14 51.0(9)
N1 C8 C9 C14 -132.4(6)
C7 C8 C9 C10 -127.6(7)
N1 C8 C9 C10 49.0(8)
C14 C9 C10 C11 0.3(9)
C8 C9 C10 C11 178.9(5)
C9 C10 C11 C12 -0.2(10)
C10 C11 C12 C13 -0.1(10)
C11 C12 C13 C14 0.4(10)
C10 C9 C14 C13 0.0(9)
C8 C9 C14 C13 -178.6(6)
C12 C13 C14 C9 -0.3(10)
C8 N1 C15 C16 -124.9(6)
C5 N1 C15 C16 59.0(8)
C8 N1 C15 C20 56.5(9)
C5 N1 C15 C20 -119.7(6)
C20 C15 C16 C17 2.9(9)
N1 C15 C16 C17 -175.7(5)
C15 C16 C17 C18 -1.0(9)
C16 C17 C18 C19 -1.6(10)
C16 C17 C18 C21 177.2(6)
C17 C18 C19 C20 2.4(10)
C21 C18 C19 C20 -176.4(6)
C16 C15 C20 C19 -2.1(9)
N1 C15 C20 C19 176.5(5)
C18 C19 C20 C15 -0.6(9)
O2 C22 C23 C24 -150.4(5)
C27 C22 C23 C24 31.9(8)
C22 C23 C24 C25 -56.8(7)
C8 C7 C25 C24 101.5(7)
C6 C7 C25 C24 -70.1(7)
C8 C7 C25 C26 -133.8(6)
C6 C7 C25 C26 54.6(8)
C23 C24 C25 C7 175.4(5)
C23 C24 C25 C26 46.0(6)
C29 N2 C26 C27 0.6(6)
C36 N2 C26 C27 -179.6(5)
C29 N2 C26 C25 -173.8(5)
C36 N2 C26 C25 5.9(9)
C7 C25 C26 N2 32.7(9)
C24 C25 C26 N2 159.0(6)
C7 C25 C26 C27 -141.0(6)
C24 C25 C26 C27 -14.7(8)
N2 C26 C27 C22 176.7(5)
C25 C26 C27 C22 -8.6(9)
N2 C26 C27 C28 -0.7(6)
C25 C26 C27 C28 174.0(5)
O2 C22 C27 C26 -178.1(6)
C23 C22 C27 C26 -0.4(8)
O2 C22 C27 C28 -1.4(10)
C23 C22 C27 C28 176.2(6)
C26 C27 C28 C29 0.5(7)
C22 C27 C28 C29 -176.6(6)
C27 C28 C29 N2 -0.2(7)
C27 C28 C29 C30 -179.2(6)
C26 N2 C29 C28 -0.3(7)
C36 N2 C29 C28 180.0(5)
C26 N2 C29 C30 178.8(6)
C36 N2 C29 C30 -1.0(9)
C28 C29 C30 C31 -148.6(7)
N2 C29 C30 C31 32.6(10)
C28 C29 C30 C35 28.2(10)
N2 C29 C30 C35 -150.6(6)
C35 C30 C31 C32 2.7(10)
C29 C30 C31 C32 179.5(6)
C30 C31 C32 C33 -3.8(11)
C31 C32 C33 C34 2.4(12)
C32 C33 C34 C35 0.0(13)
C33 C34 C35 C30 -1.1(11)
C31 C30 C35 C34 -0.3(10)
C29 C30 C35 C34 -177.3(6)
C26 N2 C36 C37 -105.0(7)
C29 N2 C36 C37 74.7(8)
C26 N2 C36 C41 77.4(8)
C29 N2 C36 C41 -102.9(7)
C41 C36 C37 C38 -2.6(9)
N2 C36 C37 C38 179.8(5)
C36 C37 C38 C39 2.1(9)
C37 C38 C39 C40 -1.1(10)
C37 C38 C39 C42 178.7(6)
C38 C39 C40 C41 0.6(10)
C42 C39 C40 C41 -179.2(6)
C39 C40 C41 C36 -1.1(9)
C37 C36 C41 C40 2.0(9)
N2 C36 C41 C40 179.7(5)
